data_4324880
loop_
_publ_author_name
'Beatriz Calvo'
'Matthew G. Davidson'
'Daniel Garc\'ia-Viv\'o'

_publ_contact_author_address
;Department of Chemistry,
University of Bath,
Bath BA2 7AY
;
_publ_contact_author_email m.g.davidson@bath.ac.uk
_publ_contact_author_name M.G.Davidson
_publ_section_title
;
 Polyamine-Stabilized Sodium Aryloxides: Simple Initiators for the
 Ring-Opening Polymerization of rac-Lactide
;
_journal_name_full 'Inorganic Chemistry'
_journal_page_first 3589
_journal_page_last 3595
_journal_paper_doi 10.1021/ic102542q
_journal_volume 50
_journal_year 2011
_chemical_formula_sum 'C24 H46 N3 Na O'
_chemical_formula_weight 415.63
_chemical_name_common 'Compound X'
_chemical_name_systematic
;
 ?
;
_space_group_IT_number 14
_symmetry_cell_setting monoclinic
_symmetry_space_group_name_Hall '-P 2yn'
_symmetry_space_group_name_H-M 'P 1 21/n 1'
_atom_sites_solution_hydrogens geom
_atom_sites_solution_primary direct
_atom_sites_solution_secondary difmap
_audit_conform_dict_location ftp://ftp.iucr.org/pub/cif_core.dic
_audit_conform_dict_name cif_core.dic
_audit_conform_dict_version 2.3
_audit_creation_date 2008-12-02T10:27:15-00:00
_audit_creation_method 'WinGX routine CIF_UPDATE'
_cell_angle_alpha 90
_cell_angle_beta 94.186(2)
_cell_angle_gamma 90
_cell_formula_units_Z 4
_cell_length_a 10.1480(4)
_cell_length_b 15.6060(6)
_cell_length_c 17.1010(7)
_cell_measurement_reflns_used 38638
_cell_measurement_temperature 150(2)
_cell_measurement_theta_max 27.485
_cell_measurement_theta_min 3.513
_cell_volume 2701.06(19)
_computing_cell_refinement 'HKL Scalepack (Otwinowski & Minor 1997)'
_computing_data_collection 'Collect (Bruker AXS BV, 1997-2004)'
_computing_data_reduction 'HKL Denzo and Scalepack (Otwinowski & Minor 1997)'
_computing_structure_refinement 'SHELXL-97 (Sheldrick, 1997)'
_diffrn_ambient_temperature 150(2)
_diffrn_detector_area_resol_mean 9
_diffrn_measured_fraction_theta_full 0.991
_diffrn_measured_fraction_theta_max 0.991
_diffrn_measurement_device '95mm CCD camera on \k-goniostat'
_diffrn_measurement_device_type KappaCCD
_diffrn_measurement_method CCD
_diffrn_orient_matrix_type 'by Bruker AXS Collect from scalepack cell'
_diffrn_orient_matrix_UB_11 -0.0280477
_diffrn_orient_matrix_UB_12 -0.0579152
_diffrn_orient_matrix_UB_13 0.017504
_diffrn_orient_matrix_UB_21 0.09367
_diffrn_orient_matrix_UB_22 -0.0137508
_diffrn_orient_matrix_UB_23 0.0177878
_diffrn_orient_matrix_UB_31 -0.0141818
_diffrn_orient_matrix_UB_32 0.0237174
_diffrn_orient_matrix_UB_33 0.0530556
_diffrn_radiation_monochromator graphite
_diffrn_radiation_type MoK\a
_diffrn_radiation_wavelength 0.71073
_diffrn_reflns_av_R_equivalents 0.1806
_diffrn_reflns_av_unetI/netI 0.0899
_diffrn_reflns_limit_h_max 13
_diffrn_reflns_limit_h_min -12
_diffrn_reflns_limit_k_max 20
_diffrn_reflns_limit_k_min -20
_diffrn_reflns_limit_l_max 22
_diffrn_reflns_limit_l_min -22
_diffrn_reflns_number 38548
_diffrn_reflns_theta_full 27.47
_diffrn_reflns_theta_max 27.47
_diffrn_reflns_theta_min 5.31
_exptl_absorpt_coefficient_mu 0.076
_exptl_absorpt_correction_type none
_exptl_crystal_colour colourless
_exptl_crystal_density_diffrn 1.022
_exptl_crystal_description prism
_exptl_crystal_F_000 920
_exptl_crystal_size_max 0.25
_exptl_crystal_size_mid 0.17
_exptl_crystal_size_min 0.08
_refine_diff_density_max 0.229
_refine_diff_density_min -0.27
_refine_diff_density_rms 0.051
_refine_ls_extinction_method none
_refine_ls_goodness_of_fit_ref 1.058
_refine_ls_hydrogen_treatment riding
_refine_ls_matrix_type full
_refine_ls_number_parameters 274
_refine_ls_number_reflns 6136
_refine_ls_number_restraints 0
_refine_ls_restrained_S_all 1.058
_refine_ls_R_factor_all 0.1344
_refine_ls_R_factor_gt 0.062
_refine_ls_shift/su_max 0
_refine_ls_shift/su_mean 0
_refine_ls_structure_factor_coef Fsqd
_refine_ls_weighting_details 'calc w=1/[\s^2^(Fo^2^)+(0.0654P)^2^+1.4148P] where P=(Fo^2^+2Fc^2^)/3'
_refine_ls_weighting_scheme calc
_refine_ls_wR_factor_gt 0.1434
_refine_ls_wR_factor_ref 0.1938
_reflns_number_gt 3342
_reflns_number_total 6136
_reflns_threshold_expression >2sigma(I)
_cod_data_source_file ic102542q_si_001_1.cif
_cod_data_source_block Compound_5_h08mgd12
_cod_original_sg_symbol_H-M 'P 21/n'
_cod_database_code 4324880

loop_
_symmetry_equiv_pos_as_xyz
'x, y, z'
'-x+1/2, y+1/2, -z+1/2'
'-x, -y, -z'
'x-1/2, -y-1/2, z-1/2'

loop_
_atom_site_label
_atom_site_type_symbol
_atom_site_fract_x
_atom_site_fract_y
_atom_site_fract_z
_atom_site_U_iso_or_equiv
_atom_site_adp_type
_atom_site_occupancy
_atom_site_symmetry_multiplicity
_atom_site_calc_flag
_atom_site_refinement_flags
Na1 Na 0.12689(10) 0.03080(6) 0.29751(6) 0.0382(3) Uani 1 1 d .
O1 O 0.11323(17) 0.14257(11) 0.36480(11) 0.0391(4) Uani 1 1 d .
C1 C 0.1063(2) 0.20698(15) 0.41264(14) 0.0308(5) Uani 1 1 d .
N3 N 0.0646(2) -0.10731(14) 0.35026(13) 0.0403(5) Uani 1 1 d .
N2 N 0.3070(2) -0.06637(13) 0.26333(13) 0.0408(5) Uani 1 1 d .
C3 C 0.2045(3) 0.29920(16) 0.51661(15) 0.0362(6) Uani 1 1 d .
H6 H 0.2769 0.3141 0.5503 0.043 Uiso 1 1 calc R
C2 C 0.2179(2) 0.23139(15) 0.46492(14) 0.0312(5) Uani 1 1 d .
C11 C 0.4003(3) 0.18587(18) 0.38159(17) 0.0416(6) Uani 1 1 d .
H8A H 0.3336 0.1646 0.3438 0.062 Uiso 1 1 calc R
H8B H 0.4783 0.1513 0.3805 0.062 Uiso 1 1 calc R
H8C H 0.4211 0.2441 0.3691 0.062 Uiso 1 1 calc R
C12 C -0.1369(2) 0.23175(17) 0.36267(16) 0.0389(6) Uani 1 1 d .
C8 C 0.3490(2) 0.18223(16) 0.46368(15) 0.0349(6) Uani 1 1 d .
C10 C 0.3283(3) 0.08812(17) 0.48777(18) 0.0441(7) Uani 1 1 d .
H11A H 0.2581 0.0634 0.4545 0.066 Uiso 1 1 calc R
H11B H 0.3057 0.086 0.5413 0.066 Uiso 1 1 calc R
H11C H 0.4082 0.0564 0.4825 0.066 Uiso 1 1 calc R
C4 C 0.0888(3) 0.34553(17) 0.52026(16) 0.0412(6) Uani 1 1 d .
C6 C -0.0141(2) 0.25530(16) 0.41593(15) 0.0342(6) Uani 1 1 d .
N1 N 0.1125(2) 0.02892(15) 0.15499(14) 0.0448(6) Uani 1 1 d .
C14 C -0.1064(3) 0.2369(2) 0.27588(17) 0.0507(7) Uani 1 1 d .
H15A H -0.0851 0.295 0.2631 0.076 Uiso 1 1 calc R
H15B H -0.1823 0.2186 0.2434 0.076 Uiso 1 1 calc R
H15C H -0.0327 0.2004 0.2671 0.076 Uiso 1 1 calc R
C25 C 0.2672(3) -0.15207(17) 0.28837(18) 0.0462(7) Uani 1 1 d .
H16A H 0.3452 -0.1876 0.2975 0.055 Uiso 1 1 calc R
H16B H 0.2111 -0.1782 0.2466 0.055 Uiso 1 1 calc R
C5 C -0.0178(3) 0.32238(17) 0.46981(16) 0.0391(6) Uani 1 1 d .
H17 H -0.0961 0.353 0.4718 0.047 Uiso 1 1 calc R
C15 C -0.2534(3) 0.2923(2) 0.3737(2) 0.0562(8) Uani 1 1 d .
H18A H -0.2767 0.2895 0.427 0.084 Uiso 1 1 calc R
H18B H -0.3279 0.2754 0.3393 0.084 Uiso 1 1 calc R
H18C H -0.2286 0.3499 0.3616 0.084 Uiso 1 1 calc R
C9 C 0.4575(3) 0.2193(2) 0.52087(18) 0.0490(7) Uani 1 1 d .
H19A H 0.5373 0.1869 0.5175 0.073 Uiso 1 1 calc R
H19B H 0.43 0.2162 0.5733 0.073 Uiso 1 1 calc R
H19C H 0.4731 0.278 0.5076 0.073 Uiso 1 1 calc R
C13 C -0.1828(3) 0.14028(19) 0.38071(19) 0.0487(7) Uani 1 1 d .
H20A H -0.1108 0.101 0.3763 0.073 Uiso 1 1 calc R
H20B H -0.2549 0.1245 0.3441 0.073 Uiso 1 1 calc R
H20C H -0.2111 0.1382 0.433 0.073 Uiso 1 1 calc R
C26 C 0.1937(3) -0.14939(19) 0.36227(18) 0.0481(7) Uani 1 1 d .
H21A H 0.1811 -0.2075 0.3805 0.058 Uiso 1 1 calc R
H21B H 0.2469 -0.119 0.4028 0.058 Uiso 1 1 calc R
C28 C 0.0148(3) -0.0859(2) 0.42622(17) 0.0520(7) Uani 1 1 d .
H22A H 0.0051 -0.1375 0.4559 0.078 Uiso 1 1 calc R
H22B H -0.0694 -0.058 0.418 0.078 Uiso 1 1 calc R
H22C H 0.0761 -0.0483 0.4545 0.078 Uiso 1 1 calc R
C24 C 0.4342(3) -0.0427(2) 0.3039(2) 0.0589(8) Uani 1 1 d .
H23A H 0.4289 -0.0485 0.3595 0.088 Uiso 1 1 calc R
H23B H 0.4548 0.0156 0.2918 0.088 Uiso 1 1 calc R
H23C H 0.5022 -0.0798 0.2871 0.088 Uiso 1 1 calc R
C23 C 0.3143(3) -0.06184(19) 0.17726(17) 0.0520(8) Uani 1 1 d .
H24A H 0.3534 -0.1143 0.1593 0.062 Uiso 1 1 calc R
H24B H 0.3715 -0.0147 0.1649 0.062 Uiso 1 1 calc R
C22 C 0.1822(4) -0.0495(2) 0.13425(17) 0.0546(8) Uani 1 1 d .
H25A H 0.1937 -0.0486 0.0784 0.066 Uiso 1 1 calc R
H25B H 0.1271 -0.0985 0.1444 0.066 Uiso 1 1 calc R
C7 C 0.0806(4) 0.4180(2) 0.5786(2) 0.0637(9) Uani 1 1 d .
H26A H 0.0061 0.4537 0.5632 0.096 Uiso 1 1 calc R
H26B H 0.1601 0.4515 0.5798 0.096 Uiso 1 1 calc R
H26C H 0.0703 0.3948 0.6298 0.096 Uiso 1 1 calc R
C27 C -0.0315(4) -0.1630(3) 0.3079(2) 0.0724(11) Uani 1 1 d .
H27A H -0.0015 -0.1767 0.2575 0.109 Uiso 1 1 calc R
H27B H -0.1152 -0.1343 0.3013 0.109 Uiso 1 1 calc R
H27C H -0.0411 -0.2149 0.3372 0.109 Uiso 1 1 calc R
C21 C -0.0250(4) 0.0270(3) 0.1239(2) 0.0701(10) Uani 1 1 d .
H28A H -0.0716 0.0743 0.1448 0.105 Uiso 1 1 calc R
H28B H -0.0649 -0.0258 0.1387 0.105 Uiso 1 1 calc R
H28C H -0.029 0.0311 0.0678 0.105 Uiso 1 1 calc R
C20 C 0.1773(4) 0.1052(2) 0.1267(2) 0.0749(11) Uani 1 1 d .
H29A H 0.1821 0.1012 0.071 0.112 Uiso 1 1 calc R
H29B H 0.2649 0.1093 0.1516 0.112 Uiso 1 1 calc R
H29C H 0.1276 0.1551 0.1389 0.112 Uiso 1 1 calc R

loop_
_atom_site_aniso_label
_atom_site_aniso_U_11
_atom_site_aniso_U_22
_atom_site_aniso_U_33
_atom_site_aniso_U_23
_atom_site_aniso_U_13
_atom_site_aniso_U_12
Na1 0.0454(6) 0.0341(5) 0.0352(5) -0.0010(4) 0.0050(4) 0.0029(4)
O1 0.0326(9) 0.0383(10) 0.0457(11) -0.0077(8) -0.0008(8) 0.0014(8)
C1 0.0279(12) 0.0310(12) 0.0339(13) 0.0016(10) 0.0051(10) -0.0009(9)
N3 0.0452(13) 0.0424(12) 0.0331(11) 0.0006(9) 0.0021(9) -0.0047(10)
N2 0.0466(13) 0.0342(11) 0.0424(12) -0.0008(10) 0.0088(10) 0.0047(10)
C3 0.0343(13) 0.0378(14) 0.0363(13) -0.0037(11) 0.0020(11) -0.0026(11)
C2 0.0277(12) 0.0308(12) 0.0353(13) 0.0009(10) 0.0028(10) -0.0005(10)
C11 0.0320(13) 0.0411(14) 0.0522(16) 0.0002(12) 0.0063(12) 0.0010(11)
C12 0.0238(12) 0.0461(15) 0.0464(15) 0.0089(12) -0.0002(11) 0.0003(11)
C8 0.0286(12) 0.0351(13) 0.0407(14) -0.0003(11) 0.0008(10) 0.0027(10)
C10 0.0372(14) 0.0386(14) 0.0559(17) 0.0071(12) -0.0002(12) 0.0074(12)
C4 0.0445(15) 0.0371(14) 0.0426(15) -0.0051(11) 0.0075(12) 0.0025(12)
C6 0.0279(12) 0.0360(13) 0.0391(14) 0.0067(11) 0.0037(10) -0.0018(10)
N1 0.0558(14) 0.0384(12) 0.0401(12) 0.0007(10) 0.0029(11) 0.0061(11)
C14 0.0390(15) 0.066(2) 0.0457(16) 0.0113(14) -0.0057(12) -0.0043(14)
C25 0.0520(17) 0.0358(14) 0.0514(17) 0.0007(12) 0.0079(13) 0.0059(12)
C5 0.0324(13) 0.0371(14) 0.0489(15) 0.0042(12) 0.0097(11) 0.0074(11)
C15 0.0299(14) 0.065(2) 0.073(2) 0.0094(16) -0.0024(14) 0.0099(14)
C9 0.0313(14) 0.0584(18) 0.0558(18) -0.0064(14) -0.0068(13) 0.0048(13)
C13 0.0350(14) 0.0534(17) 0.0565(18) 0.0095(14) -0.0049(13) -0.0130(13)
C26 0.0537(17) 0.0439(15) 0.0465(16) 0.0096(13) 0.0033(13) 0.0064(13)
C28 0.0542(18) 0.0602(18) 0.0431(16) 0.0044(14) 0.0134(14) -0.0038(15)
C24 0.0455(17) 0.0530(19) 0.078(2) -0.0106(16) 0.0060(16) 0.0037(14)
C23 0.068(2) 0.0423(16) 0.0486(17) 0.0024(13) 0.0214(15) 0.0108(14)
C22 0.082(2) 0.0464(17) 0.0358(15) -0.0049(12) 0.0056(15) 0.0125(16)
C7 0.061(2) 0.059(2) 0.071(2) -0.0265(17) 0.0091(17) 0.0116(16)
C27 0.066(2) 0.084(3) 0.067(2) -0.0163(19) 0.0039(18) -0.026(2)
C21 0.073(2) 0.075(2) 0.060(2) -0.0055(18) -0.0146(18) 0.0100(19)
C20 0.095(3) 0.0480(19) 0.085(3) 0.0228(18) 0.026(2) 0.0127(19)

loop_
_atom_type_symbol
_atom_type_description
_atom_type_scat_dispersion_real
_atom_type_scat_dispersion_imag
_atom_type_scat_source
C C 0.0033 0.0016 'International Tables Vol C Tables 4.2.6.8 and 6.1.1.4'
H H 0 0 'International Tables Vol C Tables 4.2.6.8 and 6.1.1.4'
O O 0.0106 0.006 'International Tables Vol C Tables 4.2.6.8 and 6.1.1.4'
Na Na 0.0362 0.0249 'International Tables Vol C Tables 4.2.6.8 and 6.1.1.4'
N N 0.0061 0.0033 'International Tables Vol C Tables 4.2.6.8 and 6.1.1.4'

loop_
_geom_angle_atom_site_label_1
_geom_angle_atom_site_label_2
_geom_angle_atom_site_label_3
_geom_angle
O1 Na1 N1 123.91(9)
O1 Na1 N3 120.16(9)
N1 Na1 N3 111.22(8)
O1 Na1 N2 135.81(9)
N1 Na1 N2 75.37(8)
N3 Na1 N2 76.22(8)
C1 O1 Na1 174.29(17)
O1 C1 C6 120.9(2)
O1 C1 C2 121.2(2)
C6 C1 C2 117.9(2)
C27 N3 C26 111.1(3)
C27 N3 C28 108.3(2)
C26 N3 C28 109.9(2)
C27 N3 Na1 121.7(2)
C26 N3 Na1 101.23(16)
C28 N3 Na1 104.02(17)
C24 N2 C25 110.0(2)
C24 N2 C23 110.6(2)
C25 N2 C23 111.6(2)
C24 N2 Na1 111.91(17)
C25 N2 Na1 105.35(16)
C23 N2 Na1 107.24(16)
C4 C3 C2 123.2(2)
C4 C3 H6 118.4
C2 C3 H6 118.4
C3 C2 C1 119.1(2)
C3 C2 C8 120.8(2)
C1 C2 C8 120.1(2)
C8 C11 H8A 109.5
C8 C11 H8B 109.5
H8A C11 H8B 109.5
C8 C11 H8C 109.5
H8A C11 H8C 109.5
H8B C11 H8C 109.5
C6 C12 C15 112.3(2)
C6 C12 C13 110.3(2)
C15 C12 C13 107.4(2)
C6 C12 C14 110.3(2)
C15 C12 C14 107.3(2)
C13 C12 C14 109.1(2)
C9 C8 C11 107.1(2)
C9 C8 C2 112.7(2)
C11 C8 C2 110.3(2)
C9 C8 C10 107.1(2)
C11 C8 C10 110.0(2)
C2 C8 C10 109.7(2)
C8 C10 H11A 109.5
C8 C10 H11B 109.5
H11A C10 H11B 109.5
C8 C10 H11C 109.5
H11A C10 H11C 109.5
H11B C10 H11C 109.5
C5 C4 C3 117.6(2)
C5 C4 C7 121.9(3)
C3 C4 C7 120.5(3)
C5 C6 C1 118.8(2)
C5 C6 C12 120.7(2)
C1 C6 C12 120.4(2)
C21 N1 C20 109.8(3)
C21 N1 C22 111.1(3)
C20 N1 C22 111.3(3)
C21 N1 Na1 110.6(2)
C20 N1 Na1 109.1(2)
C22 N1 Na1 104.90(16)
C12 C14 H15A 109.5
C12 C14 H15B 109.5
H15A C14 H15B 109.5
C12 C14 H15C 109.5
H15A C14 H15C 109.5
H15B C14 H15C 109.5
N2 C25 C26 112.4(2)
N2 C25 H16A 109.1
C26 C25 H16A 109.1
N2 C25 H16B 109.1
C26 C25 H16B 109.1
H16A C25 H16B 107.9
C4 C5 C6 123.4(2)
C4 C5 H17 118.3
C6 C5 H17 118.3
C12 C15 H18A 109.5
C12 C15 H18B 109.5
H18A C15 H18B 109.5
C12 C15 H18C 109.5
H18A C15 H18C 109.5
H18B C15 H18C 109.5
C8 C9 H19A 109.5
C8 C9 H19B 109.5
H19A C9 H19B 109.5
C8 C9 H19C 109.5
H19A C9 H19C 109.5
H19B C9 H19C 109.5
C12 C13 H20A 109.5
C12 C13 H20B 109.5
H20A C13 H20B 109.5
C12 C13 H20C 109.5
H20A C13 H20C 109.5
H20B C13 H20C 109.5
N3 C26 C25 112.6(2)
N3 C26 H21A 109.1
C25 C26 H21A 109.1
N3 C26 H21B 109.1
C25 C26 H21B 109.1
H21A C26 H21B 107.8
N3 C28 H22A 109.5
N3 C28 H22B 109.5
H22A C28 H22B 109.5
N3 C28 H22C 109.5
H22A C28 H22C 109.5
H22B C28 H22C 109.5
N2 C24 H23A 109.5
N2 C24 H23B 109.5
H23A C24 H23B 109.5
N2 C24 H23C 109.5
H23A C24 H23C 109.5
H23B C24 H23C 109.5
N2 C23 C22 112.8(2)
N2 C23 H24A 109
C22 C23 H24A 109
N2 C23 H24B 109
C22 C23 H24B 109
H24A C23 H24B 107.8
N1 C22 C23 114.7(2)
N1 C22 H25A 108.6
C23 C22 H25A 108.6
N1 C22 H25B 108.6
C23 C22 H25B 108.6
H25A C22 H25B 107.6
C4 C7 H26A 109.5
C4 C7 H26B 109.5
H26A C7 H26B 109.5
C4 C7 H26C 109.5
H26A C7 H26C 109.5
H26B C7 H26C 109.5
N3 C27 H27A 109.5
N3 C27 H27B 109.5
H27A C27 H27B 109.5
N3 C27 H27C 109.5
H27A C27 H27C 109.5
H27B C27 H27C 109.5
N1 C21 H28A 109.5
N1 C21 H28B 109.5
H28A C21 H28B 109.5
N1 C21 H28C 109.5
H28A C21 H28C 109.5
H28B C21 H28C 109.5
N1 C20 H29A 109.5
N1 C20 H29B 109.5
H29A C20 H29B 109.5
N1 C20 H29C 109.5
H29A C20 H29C 109.5
H29B C20 H29C 109.5

loop_
_geom_bond_atom_site_label_1
_geom_bond_atom_site_label_2
_geom_bond_distance
Na1 O1 2.100(2)
Na1 N1 2.431(3)
Na1 N3 2.438(2)
Na1 N2 2.478(2)
O1 C1 1.301(3)
C1 C6 1.440(3)
C1 C2 1.442(3)
N3 C27 1.459(4)
N3 C26 1.466(4)
N3 C28 1.466(4)
N2 C24 1.467(4)
N2 C25 1.470(3)
N2 C23 1.481(4)
C3 C4 1.384(4)
C3 C2 1.392(3)
C3 H6 0.93
C2 C8 1.537(3)
C11 C8 1.534(4)
C11 H8A 0.96
C11 H8B 0.96
C11 H8C 0.96
C12 C6 1.534(3)
C12 C15 1.536(4)
C12 C13 1.539(4)
C12 C14 1.540(4)
C8 C9 1.532(4)
C8 C10 1.544(4)
C10 H11A 0.96
C10 H11B 0.96
C10 H11C 0.96
C4 C5 1.382(4)
C4 C7 1.514(4)
C6 C5 1.397(4)
N1 C21 1.456(4)
N1 C20 1.459(4)
N1 C22 1.470(4)
C14 H15A 0.96
C14 H15B 0.96
C14 H15C 0.96
C25 C26 1.514(4)
C25 H16A 0.97
C25 H16B 0.97
C5 H17 0.93
C15 H18A 0.96
C15 H18B 0.96
C15 H18C 0.96
C9 H19A 0.96
C9 H19B 0.96
C9 H19C 0.96
C13 H20A 0.96
C13 H20B 0.96
C13 H20C 0.96
C26 H21A 0.97
C26 H21B 0.97
C28 H22A 0.96
C28 H22B 0.96
C28 H22C 0.96
C24 H23A 0.96
C24 H23B 0.96
C24 H23C 0.96
C23 C22 1.493(5)
C23 H24A 0.97
C23 H24B 0.97
C22 H25A 0.97
C22 H25B 0.97
C7 H26A 0.96
C7 H26B 0.96
C7 H26C 0.96
C27 H27A 0.96
C27 H27B 0.96
C27 H27C 0.96
C21 H28A 0.96
C21 H28B 0.96
C21 H28C 0.96
C20 H29A 0.96
C20 H29B 0.96
C20 H29C 0.96
